data_7110861
loop_
_publ_author_name
'Yonemura, Masami'
'\=Okawa, Hisashi'
'Ohba, Masaaki'
'Fenton, David E.'
'Thompson, Laurence K.'

_publ_section_title
;
 A mixed-metal CuII2NiII2 complex derived from a phenol-based
 heterotetranucleating macrocyclic ligand
;
_journal_issue 10
_journal_name_full 'Chemical Communications'
_journal_page_first 817
_journal_paper_doi 10.1039/b000516i
_journal_year 2000
_chemical_formula_sum 'C22 H25 Br2 Cl2 Cu N4 Ni O2.5'
_chemical_formula_weight 738.42
_space_group_IT_number 2
_symmetry_cell_setting triclinic
_symmetry_Int_Tables_number 2
_symmetry_space_group_name_Hall '-P 1'
_symmetry_space_group_name_H-M 'P -1'
_audit_creation_date 'Wed Jan 26 16:40:33 2000'
_audit_creation_method 'from TEXRAY.INF file'
_cell_angle_alpha 114.66(2)
_cell_angle_beta 101.92(3)
_cell_angle_gamma 85.74(2)
_cell_formula_units_Z 2
_cell_length_a 11.592(4)
_cell_length_b 12.132(3)
_cell_length_c 11.024(3)
_cell_measurement_reflns_used 25
_cell_measurement_temperature 293.2
_cell_measurement_theta_max 14.4
_cell_measurement_theta_min 13.3
_cell_volume 1378.5(7)
_computing_cell_refinement 'Rigaku/AFC Diffractometer Control'
_computing_data_collection 'Rigaku/AFC Diffractometer Control'
_computing_data_reduction teXsan
_computing_publication_material teXsan
_computing_structure_refinement teXsan
_diffrn_ambient_temperature 293.2
_diffrn_measurement_device_type 'Rigaku AFC7R'
_diffrn_measurement_method \w-2\q
_diffrn_orient_matrix_UB_11 0.02764
_diffrn_orient_matrix_UB_12 0.05590
_diffrn_orient_matrix_UB_13 0.09753
_diffrn_orient_matrix_UB_21 0.04285
_diffrn_orient_matrix_UB_22 -0.06836
_diffrn_orient_matrix_UB_23 0.01702
_diffrn_orient_matrix_UB_31 0.07194
_diffrn_orient_matrix_UB_32 0.02073
_diffrn_orient_matrix_UB_33 -0.02346
_diffrn_radiation_detector 'scintillation counter'
_diffrn_radiation_monochromator graphite
_diffrn_radiation_source 'Rigaku rotating anode'
_diffrn_radiation_type 'Mo K\a'
_diffrn_radiation_wavelength 0.7107
_diffrn_reflns_av_R_equivalents 0.025
_diffrn_reflns_av_sigmaI/netI 0.000
_diffrn_reflns_limit_h_max 13
_diffrn_reflns_limit_h_min 0
_diffrn_reflns_limit_k_max 14
_diffrn_reflns_limit_k_min -14
_diffrn_reflns_limit_l_max 12
_diffrn_reflns_limit_l_min -13
_diffrn_reflns_number 5115
_diffrn_reflns_reduction_process 'Lp corrections applied'
_diffrn_reflns_theta_max 0.00
_diffrn_reflns_theta_min 0.00
_diffrn_standards_decay_% -0.84
_diffrn_standards_interval_count 150
_diffrn_standards_number 3
_exptl_absorpt_coefficient_mu 4.585
_exptl_absorpt_correction_T_max 1.000
_exptl_absorpt_correction_T_min 0.739
_exptl_absorpt_correction_type psi-scan
_exptl_absorpt_process_details '(North, Phillips & Mathews, 1968)'
_exptl_crystal_colour brown
_exptl_crystal_density_diffrn 1.779
_exptl_crystal_density_method 'not measured'
_exptl_crystal_description prismatic
_exptl_crystal_F_000 732.00
_exptl_crystal_size_max 0.250
_exptl_crystal_size_mid 0.250
_exptl_crystal_size_min 0.200
_refine_diff_density_max 1.12
_refine_diff_density_min -0.45
_refine_ls_extinction_coef 0.0046(8)
_refine_ls_extinction_method 'Zachariasen(1967) type 2 Gaussian isotropic'
_refine_ls_goodness_of_fit_ref 2.538
_refine_ls_hydrogen_treatment noref
_refine_ls_matrix_type full
_refine_ls_number_constraints 0
_refine_ls_number_parameters 326
_refine_ls_number_reflns 3037
_refine_ls_number_restraints 0
_refine_ls_R_factor_all 0.0484
_refine_ls_R_factor_gt 0.0484
_refine_ls_shift/su_max 0.3085
_refine_ls_shift/su_mean 0.0073
_refine_ls_structure_factor_coef F
_refine_ls_weighting_details 'w = 1/[\s^2^(Fo) + 0.00006|Fo|^2^]'
_refine_ls_weighting_scheme calc
_refine_ls_wR_factor_gt 0.0615
_refine_ls_wR_factor_ref 0.0615
_reflns_number_gt 3037
_reflns_number_total 4852
_reflns_threshold_expression >2.0sigma(I)
_cod_data_source_file b000516isup1.cif
_cod_data_source_block '[CuNi(en)]Cl2-0.5H2O'
_cod_depositor_comments
;
The following automatic conversions were performed:
'_reflns_observed_expression' tag replaced with
'_reflns_threshold_expression' tag as specified in the replacement
file
'cod-tools/trunk/perl-scripts/inputs/replacement_tags.lst'.

'_atom_site_calc_flags'
tag replaced with '_atom_site_calc_flag' tag as specified in the
replacement file
'cod-tools/trunk/perl-scripts/inputs/replacement_tags.lst'.

'_atom_type_scat_imag'
tag replaced with '_atom_type_scat_dispersion_imag' tag as specified
in the replacement file
'cod-tools/trunk/perl-scripts/inputs/replacement_tags.lst'.

Automatic conversion script
Id: cif_correct_tags 3137 2015-03-23 15:08:43Z antanas 
;
_cod_original_cell_volume 1378.3(7)
_cod_original_sg_symbol_H-M 'P -1         '
_cod_original_formula_sum 'C22 H25 Br2 Cl2 Cu N4 O2.50 Ni '
_cod_database_code 7110861

loop_
_symmetry_equiv_pos_as_xyz
x,y,z
-x,-y,-z

loop_
_atom_site_label
_atom_site_type_symbol
_atom_site_fract_x
_atom_site_fract_y
_atom_site_fract_z
_atom_site_U_iso_or_equiv
_atom_site_adp_type
_atom_site_occupancy
_atom_site_calc_flag
_atom_site_refinement_flags
Br(1) Br -0.0677(1) 0.7407(1) 0.5154(1) 0.0636(5) Uani 1.00 d .
Br(2) Br 0.3560(1) 0.0417(1) 0.7681(1) 0.0686(5) Uani 1.00 d .
Cu Cu 0.1929(1) 0.1622(1) 0.1699(1) 0.0370(4) Uani 1.00 d .
Ni Ni 0.0728(1) -0.1187(1) 0.0378(1) 0.0313(4) Uani 1.00 d .
Cl(1) Cl 0.1139(2) 0.0082(2) -0.0732(3) 0.0365(8) Uani 1.00 d .
Cl(2) Cl 0.5834(7) 0.3384(6) 0.617(1) 0.215(4) Uani 0.65 d P
Cl(3) Cl 0.617(1) 0.506(2) 0.435(2) 0.180(8) Uani 0.35 d P
O(1) O 0.0339(6) 0.2288(5) 0.1428(6) 0.032(2) Uani 1.00 d .
O(2) O 0.1599(6) 0.0237(6) 0.2090(7) 0.035(2) Uani 1.00 d .
O(3) O 0.421(3) 0.418(3) 0.865(3) 0.19(2) Uani 0.50 d P
N(1) N -0.2128(7) 0.2370(8) 0.0184(9) 0.040(3) Uani 1.00 d .
N(2) N 0.2561(8) 0.3097(8) 0.1798(9) 0.041(3) Uani 1.00 d .
N(3) N 0.3590(8) 0.1455(8) 0.2395(10) 0.042(3) Uani 1.00 d .
N(4) N 0.0565(8) -0.2079(7) 0.1611(8) 0.036(3) Uani 1.00 d .
C(1) C -0.328(1) 0.173(1) -0.043(1) 0.058(4) Uani 1.00 d .
C(2) C -0.2043(10) 0.2900(9) 0.170(1) 0.043(3) Uani 1.00 d .
C(3) C 0.0125(9) 0.3442(9) 0.2213(10) 0.033(3) Uani 1.00 d .
C(4) C -0.1028(9) 0.3788(9) 0.244(1) 0.035(3) Uani 1.00 d .
C(5) C -0.125(1) 0.4966(10) 0.332(1) 0.042(4) Uani 1.00 d .
C(6) C -0.034(1) 0.5803(9) 0.394(1) 0.044(4) Uani 1.00 d .
C(7) C 0.076(1) 0.5553(9) 0.369(1) 0.045(4) Uani 1.00 d .
C(8) C 0.1007(10) 0.4351(9) 0.279(1) 0.038(3) Uani 1.00 d .
C(9) C 0.216(1) 0.4139(9) 0.246(1) 0.041(3) Uani 1.00 d .
C(10) C 0.377(1) 0.298(1) 0.156(1) 0.057(4) Uani 1.00 d .
C(11) C 0.440(1) 0.200(1) 0.196(1) 0.063(5) Uani 1.00 d .
C(12) C 0.3925(9) 0.1295(10) 0.348(1) 0.041(3) Uani 1.00 d .
C(13) C 0.2105(9) 0.0216(9) 0.329(1) 0.032(3) Uani 1.00 d .
C(14) C 0.3200(9) 0.0767(9) 0.402(1) 0.035(3) Uani 1.00 d .
C(15) C 0.3615(10) 0.0809(10) 0.532(1) 0.044(3) Uani 1.00 d .
C(16) C 0.301(1) 0.027(1) 0.588(1) 0.045(4) Uani 1.00 d .
C(17) C 0.200(1) -0.0368(10) 0.513(1) 0.043(4) Uani 1.00 d .
C(18) C 0.1540(9) -0.0424(9) 0.383(1) 0.036(3) Uani 1.00 d .
C(19) C 0.0444(10) -0.1174(10) 0.300(1) 0.042(4) Uani 1.00 d .
C(20) C -0.048(1) -0.2905(10) 0.105(1) 0.047(4) Uani 1.00 d .
C(21) C 0.166(1) -0.2785(10) 0.169(1) 0.050(4) Uani 1.00 d .
C(22) C 0.209(1) -0.3334(9) 0.033(1) 0.047(4) Uani 1.00 d .
H(1) H -0.3912 0.2255 -0.0159 0.0674 Uiso 1.00 calc .
H(2) H -0.3392 0.1363 -0.1397 0.0674 Uiso 1.00 calc .
H(3) H -0.3301 0.1081 -0.0131 0.0674 Uiso 1.00 calc .
H(4) H -0.2798 0.3277 0.1895 0.0515 Uiso 1.00 calc .
H(5) H -0.1978 0.2229 0.1973 0.0515 Uiso 1.00 calc .
H(6) H -0.2095 0.5133 0.3466 0.0547 Uiso 1.00 calc .
H(7) H 0.1455 0.6178 0.4156 0.0623 Uiso 1.00 calc .
H(8) H 0.2721 0.4848 0.2808 0.0516 Uiso 1.00 calc .
H(9) H 0.3790 0.2775 0.0612 0.0667 Uiso 1.00 calc .
H(10) H 0.4208 0.3750 0.2075 0.0667 Uiso 1.00 calc .
H(11) H 0.5085 0.2377 0.2704 0.0772 Uiso 1.00 calc .
H(12) H 0.4734 0.1417 0.1219 0.0772 Uiso 1.00 calc .
H(13) H 0.4731 0.1565 0.3997 0.0487 Uiso 1.00 calc .
H(14) H 0.4350 0.1225 0.5844 0.0556 Uiso 1.00 calc .
H(15) H 0.1563 -0.0810 0.5470 0.0503 Uiso 1.00 calc .
H(16) H -0.0205 -0.0631 0.2922 0.0479 Uiso 1.00 calc .
H(17) H 0.0204 -0.1599 0.3491 0.0479 Uiso 1.00 calc .
H(18) H -0.1183 -0.2415 0.1032 0.0545 Uiso 1.00 calc .
H(19) H -0.0449 -0.3468 0.0181 0.0545 Uiso 1.00 calc .
H(20) H -0.0518 -0.3279 0.1645 0.0545 Uiso 1.00 calc .
H(21) H 0.2303 -0.2263 0.2390 0.0594 Uiso 1.00 calc .
H(22) H 0.1547 -0.3415 0.1967 0.0594 Uiso 1.00 calc .
H(23) H 0.1515 -0.3939 -0.0318 0.0538 Uiso 1.00 calc .
H(24) H 0.2827 -0.3693 0.0406 0.0538 Uiso 1.00 calc .

loop_
_atom_site_aniso_label
_atom_site_aniso_U_11
_atom_site_aniso_U_22
_atom_site_aniso_U_33
_atom_site_aniso_U_12
_atom_site_aniso_U_13
_atom_site_aniso_U_23
Br(1) 0.110(1) 0.0291(7) 0.0531(9) 0.0106(7) 0.0401(8) 0.0087(6)
Br(2) 0.065(1) 0.099(1) 0.0390(8) 0.0067(8) 0.0071(7) 0.0282(8)
Cu 0.0342(8) 0.0302(7) 0.0449(9) -0.0029(6) 0.0083(7) 0.0128(6)
Ni 0.0327(8) 0.0266(7) 0.0331(8) 0.0000(6) 0.0090(6) 0.0095(6)
Cl(1) 0.038(2) 0.034(1) 0.039(2) 0.002(1) 0.013(1) 0.013(1)
Cl(2) 0.134(7) 0.056(4) 0.36(1) -0.069(5) -0.167(8) 0.079(6)
Cl(3) 0.08(1) 0.34(3) 0.09(1) -0.05(1) 0.029(9) 0.04(1)
O(1) 0.032(4) 0.021(4) 0.034(4) 0.001(3) 0.009(3) 0.003(3)
O(2) 0.036(4) 0.032(4) 0.034(4) 0.000(3) 0.004(3) 0.012(3)
O(3) 0.24(4) 0.20(3) 0.13(2) 0.14(3) 0.08(2) 0.08(2)
N(1) 0.028(5) 0.040(5) 0.043(6) 0.000(4) 0.010(4) 0.007(5)
N(2) 0.041(6) 0.036(5) 0.047(6) -0.003(4) 0.013(5) 0.015(5)
N(3) 0.035(6) 0.043(6) 0.047(6) -0.002(4) 0.013(5) 0.016(5)
N(4) 0.041(6) 0.034(5) 0.033(5) -0.003(4) 0.007(4) 0.013(4)
C(1) 0.041(8) 0.056(8) 0.066(9) 0.010(6) 0.015(7) 0.014(7)
C(2) 0.041(7) 0.042(7) 0.045(7) 0.008(5) 0.022(6) 0.012(6)
C(3) 0.038(7) 0.034(6) 0.025(6) 0.000(5) 0.008(5) 0.010(5)
C(4) 0.040(7) 0.030(6) 0.036(6) 0.002(5) 0.012(5) 0.012(5)
C(5) 0.052(8) 0.040(7) 0.038(7) 0.005(6) 0.022(6) 0.013(6)
C(6) 0.070(9) 0.032(6) 0.029(6) 0.010(6) 0.016(6) 0.008(5)
C(7) 0.068(9) 0.027(6) 0.039(7) -0.004(6) 0.012(6) 0.011(5)
C(8) 0.043(7) 0.033(6) 0.032(6) -0.004(5) 0.003(5) 0.010(5)
C(9) 0.049(8) 0.030(6) 0.041(7) -0.014(5) 0.002(6) 0.012(5)
C(10) 0.054(9) 0.050(8) 0.074(10) -0.005(6) 0.027(7) 0.025(7)
C(11) 0.045(8) 0.078(10) 0.09(1) 0.011(7) 0.025(8) 0.051(9)
C(12) 0.028(6) 0.043(7) 0.047(7) 0.000(5) 0.003(6) 0.016(6)
C(13) 0.036(7) 0.028(6) 0.032(6) 0.009(5) 0.015(5) 0.008(5)
C(14) 0.033(6) 0.034(6) 0.034(6) 0.005(5) 0.008(5) 0.011(5)
C(15) 0.032(7) 0.042(7) 0.047(7) 0.003(5) 0.004(6) 0.008(6)
C(16) 0.044(8) 0.054(8) 0.033(6) 0.002(6) 0.011(6) 0.014(6)
C(17) 0.044(7) 0.040(7) 0.050(8) 0.010(6) 0.022(6) 0.020(6)
C(18) 0.040(7) 0.034(6) 0.027(6) 0.005(5) 0.010(5) 0.006(5)
C(19) 0.050(8) 0.045(7) 0.035(7) -0.011(6) 0.016(6) 0.014(5)
C(20) 0.056(8) 0.045(7) 0.043(7) -0.019(6) 0.001(6) 0.023(6)
C(21) 0.065(9) 0.037(7) 0.042(7) 0.004(6) 0.000(6) 0.017(6)
C(22) 0.074(9) 0.029(6) 0.032(7) -0.001(6) 0.010(6) 0.006(5)

loop_
_atom_type_symbol
_atom_type_description
_atom_type_scat_dispersion_real
_atom_type_scat_dispersion_imag
_atom_type_scat_source
C C 0.003 0.002
;International Tables for Crystallography
(1992, Vol. C, Tables 4.2.6.8 and 6.1.1.1)
;
H H 0.000 0.000
;International Tables for Crystallography
(1992, Vol. C, Table 6.1.1.2)
;
Br Br -0.290 2.459
;International Tables for Crystallography
(1992, Vol. C, Tables 4.2.6.8 and 6.1.1.1)
;
Cl Cl 0.148 0.159
;International Tables for Crystallography
(1992, Vol. C, Tables 4.2.6.8 and 6.1.1.1)
;
Cu Cu 0.320 1.265
;International Tables for Crystallography
(1992, Vol. C, Tables 4.2.6.8 and 6.1.1.1)
;
N N 0.006 0.003
;International Tables for Crystallography
(1992, Vol. C, Tables 4.2.6.8 and 6.1.1.1)
;
Ni Ni 0.339 1.112
;International Tables for Crystallography
(1992, Vol. C, Tables 4.2.6.8 and 6.1.1.1)
;
O O 0.011 0.006
;International Tables for Crystallography
(1992, Vol. C, Tables 4.2.6.8 and 6.1.1.1)
;

loop_
_geom_bond_atom_site_label_1
_geom_bond_atom_site_label_2
_geom_bond_distance
_geom_bond_site_symmetry_1
_geom_bond_site_symmetry_2
_geom_bond_publ_flag
Br(1) Cu 3.735(2) 1_555 2_566 yes
Br(1) O(1) 3.570(7) 1_555 2_566 yes
Br(1) O(2) 3.490(7) 1_555 2_566 yes
Br(1) C(3) 3.40(1) 1_555 2_566 yes
Br(1) C(4) 3.70(1) 1_555 2_566 yes
Br(1) C(5) 2.84(1) 1_555 1_555 yes
Br(1) C(6) 1.91(1) 1_555 1_555 yes
Br(1) C(7) 2.82(1) 1_555 1_555 yes
Br(1) C(8) 3.79(1) 1_555 2_566 yes
Br(1) C(13) 3.215(9) 1_555 2_566 yes
Br(1) C(14) 3.57(1) 1_555 2_566 yes
Br(1) C(15) 3.96(1) 1_555 2_566 yes
Br(1) C(17) 3.91(1) 1_555 2_566 yes
Br(1) C(18) 3.48(1) 1_555 2_566 yes
Br(1) C(19) 3.91(1) 1_555 1_565 yes
Br(2) Cl(1) 3.727(3) 1_555 1_556 yes
Br(2) N(3) 3.862(9) 1_555 2_656 yes
Br(2) C(1) 3.91(1) 1_555 1_656 yes
Br(2) C(11) 3.73(1) 1_555 2_656 yes
Br(2) C(12) 3.59(1) 1_555 2_656 yes
Br(2) C(15) 2.85(1) 1_555 1_555 yes
Br(2) C(16) 1.89(1) 1_555 1_555 yes
Br(2) C(17) 2.83(1) 1_555 1_555 yes
Cu Ni 3.376(2) 1_555 1_555 yes
Cu Ni 3.365(2) 1_555 2_555 yes
Cu Cl(1) 2.563(3) 1_555 1_555 yes
Cu Cl(1) 3.968(3) 1_555 2_555 yes
Cu O(1) 1.972(7) 1_555 1_555 yes
Cu O(2) 1.981(7) 1_555 1_555 yes
Cu N(2) 1.937(8) 1_555 1_555 yes
Cu N(3) 1.950(9) 1_555 1_555 yes
Cu C(3) 2.89(1) 1_555 1_555 yes
Cu C(8) 3.20(1) 1_555 1_555 yes
Cu C(9) 2.83(1) 1_555 1_555 yes
Cu C(10) 2.86(1) 1_555 1_555 yes
Cu C(11) 2.88(1) 1_555 1_555 yes
Cu C(12) 2.83(1) 1_555 1_555 yes
Cu C(13) 2.88(1) 1_555 1_555 yes
Cu C(14) 3.20(1) 1_555 1_555 yes
Cu C(20) 3.98(1) 1_555 2_555 yes
Ni Ni 3.540(3) 1_555 2_555 yes
Ni Cl(1) 2.453(3) 1_555 1_555 yes
Ni Cl(1) 2.472(3) 1_555 2_555 yes
Ni O(1) 3.896(6) 1_555 1_555 yes
Ni O(1) 2.070(6) 1_555 2_555 yes
Ni O(2) 2.078(7) 1_555 1_555 yes
Ni O(2) 3.889(7) 1_555 2_555 yes
Ni N(1) 2.099(8) 1_555 2_555 yes
Ni N(4) 2.101(9) 1_555 1_555 yes
Ni C(1) 2.98(1) 1_555 2_555 yes
Ni C(2) 2.980(10) 1_555 2_555 yes
Ni C(3) 3.056(10) 1_555 2_555 yes
Ni C(4) 3.439(10) 1_555 2_555 yes
Ni C(13) 3.08(1) 1_555 1_555 yes
Ni C(18) 3.45(1) 1_555 1_555 yes
Ni C(19) 2.97(1) 1_555 1_555 yes
Ni C(20) 3.00(1) 1_555 1_555 yes
Ni C(21) 2.90(1) 1_555 1_555 yes
Ni C(22) 2.93(1) 1_555 1_555 yes
Cl(1) Cl(1) 3.424(5) 1_555 2_555 yes
Cl(1) O(1) 2.986(7) 1_555 1_555 yes
Cl(1) O(1) 3.185(7) 1_555 2_555 yes
Cl(1) O(2) 2.974(8) 1_555 1_555 yes
Cl(1) O(2) 3.193(7) 1_555 2_555 yes
Cl(1) N(1) 3.352(10) 1_555 2_555 yes
Cl(1) N(2) 3.789(9) 1_555 1_555 yes
Cl(1) N(3) 3.820(10) 1_555 1_555 yes
Cl(1) N(4) 3.341(9) 1_555 2_555 yes
Cl(1) C(1) 3.58(1) 1_555 2_555 yes
Cl(1) C(2) 3.46(1) 1_555 2_555 yes
Cl(1) C(19) 3.45(1) 1_555 2_555 yes
Cl(1) C(20) 3.59(1) 1_555 2_555 yes
Cl(2) Cl(3) 3.48(2) 1_555 1_555 yes
Cl(2) Cl(3) 3.00(2) 1_555 2_666 yes
Cl(2) O(3) 3.41(3) 1_555 1_555 yes
Cl(2) C(9) 3.53(1) 1_555 2_666 yes
Cl(2) C(12) 3.46(1) 1_555 1_555 yes
Cl(2) C(15) 3.88(1) 1_555 1_555 yes
Cl(2) C(21) 3.58(1) 1_555 2_656 yes
Cl(3) Cl(3) 3.35(3) 1_555 2_666 yes
Cl(3) O(3) 3.72(3) 1_555 2_666 yes
Cl(3) N(2) 3.90(2) 1_555 2_666 yes
Cl(3) C(2) 3.87(2) 1_555 1_655 yes
Cl(3) C(5) 3.40(2) 1_555 1_655 yes
Cl(3) C(7) 3.96(2) 1_555 2_666 yes
Cl(3) C(8) 3.93(2) 1_555 2_666 yes
Cl(3) C(9) 3.42(2) 1_555 2_666 yes
Cl(3) C(10) 3.81(2) 1_555 1_555 yes
Cl(3) C(11) 3.95(2) 1_555 1_555 yes
O(1) O(2) 3.065(9) 1_555 1_555 yes
O(1) N(1) 2.92(1) 1_555 1_555 yes
O(1) N(2) 2.71(1) 1_555 1_555 yes
O(1) N(3) 3.88(1) 1_555 1_555 yes
O(1) N(4) 3.20(1) 1_555 2_555 yes
O(1) C(2) 2.85(1) 1_555 1_555 yes
O(1) C(3) 1.34(1) 1_555 1_555 yes
O(1) C(4) 2.38(1) 1_555 1_555 yes
O(1) C(5) 3.65(1) 1_555 1_555 yes
O(1) C(7) 3.70(1) 1_555 1_555 yes
O(1) C(8) 2.40(1) 1_555 1_555 yes
O(1) C(9) 2.90(1) 1_555 1_555 yes
O(1) C(20) 3.15(1) 1_555 2_555 yes
O(1) C(21) 3.97(1) 1_555 2_555 yes
O(1) C(22) 3.54(1) 1_555 2_555 yes
O(2) N(1) 3.22(1) 1_555 2_555 yes
O(2) N(2) 3.88(1) 1_555 1_555 yes
O(2) N(3) 2.72(1) 1_555 1_555 yes
O(2) N(4) 2.93(1) 1_555 1_555 yes
O(2) C(1) 3.16(1) 1_555 2_555 yes
O(2) C(12) 2.90(1) 1_555 1_555 yes
O(2) C(13) 1.34(1) 1_555 1_555 yes
O(2) C(14) 2.41(1) 1_555 1_555 yes
O(2) C(15) 3.65(1) 1_555 1_555 yes
O(2) C(17) 3.65(1) 1_555 1_555 yes
O(2) C(18) 2.38(1) 1_555 1_555 yes
O(2) C(19) 2.84(1) 1_555 1_555 yes
O(2) C(21) 3.50(1) 1_555 1_555 yes
O(2) C(22) 3.99(1) 1_555 1_555 yes
O(3) O(3) 3.09(7) 1_555 2_667 yes
O(3) C(5) 3.97(3) 1_555 2_566 yes
O(3) C(22) 3.83(3) 1_555 1_566 yes
N(1) N(4) 2.85(1) 1_555 2_555 yes
N(1) C(1) 1.48(1) 1_555 1_555 yes
N(1) C(2) 1.50(1) 1_555 1_555 yes
N(1) C(3) 3.03(1) 1_555 1_555 yes
N(1) C(4) 2.49(1) 1_555 1_555 yes
N(1) C(5) 3.58(1) 1_555 1_555 yes
N(1) C(13) 3.81(1) 1_555 2_555 yes
N(1) C(20) 3.75(1) 1_555 2_555 yes
N(1) C(21) 2.48(1) 1_555 2_555 yes
N(1) C(22) 1.50(1) 1_555 2_555 yes
N(2) N(3) 2.50(1) 1_555 1_555 yes
N(2) C(3) 2.92(1) 1_555 1_555 yes
N(2) C(7) 3.65(1) 1_555 1_555 yes
N(2) C(8) 2.40(1) 1_555 1_555 yes
N(2) C(9) 1.27(1) 1_555 1_555 yes
N(2) C(10) 1.47(1) 1_555 1_555 yes
N(2) C(11) 2.44(2) 1_555 1_555 yes
N(2) C(12) 3.52(2) 1_555 1_555 yes
N(2) C(20) 3.47(1) 1_555 2_555 yes
N(3) C(1) 3.56(1) 1_555 2_555 yes
N(3) C(9) 3.52(1) 1_555 1_555 yes
N(3) C(10) 2.43(2) 1_555 1_555 yes
N(3) C(11) 1.45(1) 1_555 1_555 yes
N(3) C(12) 1.27(1) 1_555 1_555 yes
N(3) C(13) 2.92(1) 1_555 1_555 yes
N(3) C(14) 2.40(1) 1_555 1_555 yes
N(3) C(15) 3.62(2) 1_555 1_555 yes
N(4) C(1) 3.76(2) 1_555 2_555 yes
N(4) C(3) 3.76(1) 1_555 2_555 yes
N(4) C(13) 3.07(1) 1_555 1_555 yes
N(4) C(17) 3.64(1) 1_555 1_555 yes
N(4) C(18) 2.53(1) 1_555 1_555 yes
N(4) C(19) 1.50(1) 1_555 1_555 yes
N(4) C(20) 1.48(1) 1_555 1_555 yes
N(4) C(21) 1.49(1) 1_555 1_555 yes
N(4) C(22) 2.51(1) 1_555 1_555 yes
C(1) C(2) 2.38(2) 1_555 1_555 yes
C(1) C(4) 3.74(2) 1_555 1_555 yes
C(1) C(12) 3.80(2) 1_555 2_555 yes
C(1) C(13) 3.53(1) 1_555 2_555 yes
C(1) C(14) 3.87(2) 1_555 2_555 yes
C(1) C(21) 3.16(2) 1_555 2_555 yes
C(1) C(22) 2.42(2) 1_555 2_555 yes
C(2) C(3) 2.53(1) 1_555 1_555 yes
C(2) C(4) 1.51(1) 1_555 1_555 yes
C(2) C(5) 2.50(2) 1_555 1_555 yes
C(2) C(6) 3.76(2) 1_555 1_555 yes
C(2) C(8) 3.80(2) 1_555 1_555 yes
C(2) C(21) 3.79(2) 1_555 2_555 yes
C(2) C(22) 2.49(2) 1_555 2_555 yes
C(3) C(4) 1.41(1) 1_555 1_555 yes
C(3) C(5) 2.43(1) 1_555 1_555 yes
C(3) C(6) 2.79(1) 1_555 1_555 yes
C(3) C(6) 3.90(1) 1_555 2_566 yes
C(3) C(7) 2.46(1) 1_555 1_555 yes
C(3) C(8) 1.41(1) 1_555 1_555 yes
C(3) C(9) 2.49(1) 1_555 1_555 yes
C(3) C(20) 3.48(1) 1_555 2_555 yes
C(3) C(22) 3.35(2) 1_555 2_555 yes
C(4) C(5) 1.39(1) 1_555 1_555 yes
C(4) C(6) 2.39(1) 1_555 1_555 yes
C(4) C(6) 3.82(2) 1_555 2_566 yes
C(4) C(7) 2.79(2) 1_555 1_555 yes
C(4) C(7) 3.95(1) 1_555 2_566 yes
C(4) C(8) 2.41(1) 1_555 1_555 yes
C(4) C(9) 3.75(2) 1_555 1_555 yes
C(4) C(22) 2.88(2) 1_555 2_555 yes
C(5) C(6) 1.37(1) 1_555 1_555 yes
C(5) C(6) 3.64(2) 1_555 2_566 yes
C(5) C(7) 2.39(2) 1_555 1_555 yes
C(5) C(7) 3.54(2) 1_555 2_566 yes
C(5) C(8) 2.78(2) 1_555 1_555 yes
C(5) C(8) 3.98(1) 1_555 2_566 yes
C(5) C(22) 3.61(2) 1_555 2_555 yes
C(6) C(6) 3.56(2) 1_555 2_566 yes
C(6) C(7) 1.34(2) 1_555 1_555 yes
C(6) C(7) 3.74(2) 1_555 2_566 yes
C(6) C(8) 2.39(2) 1_555 1_555 yes
C(6) C(8) 3.92(2) 1_555 2_566 yes
C(6) C(9) 3.68(2) 1_555 1_555 yes
C(7) C(8) 1.43(1) 1_555 1_555 yes
C(7) C(9) 2.45(2) 1_555 1_555 yes
C(7) C(21) 3.88(2) 1_555 1_565 yes
C(8) C(9) 1.44(1) 1_555 1_555 yes
C(8) C(10) 3.74(2) 1_555 1_555 yes
C(8) C(20) 3.77(1) 1_555 2_555 yes
C(9) C(10) 2.37(2) 1_555 1_555 yes
C(9) C(11) 3.49(2) 1_555 1_555 yes
C(9) C(20) 3.67(2) 1_555 2_555 yes
C(10) C(11) 1.52(2) 1_555 1_555 yes
C(10) C(12) 3.48(2) 1_555 1_555 yes
C(11) C(12) 2.34(2) 1_555 1_555 yes
C(11) C(14) 3.72(2) 1_555 1_555 yes
C(12) C(13) 2.49(1) 1_555 1_555 yes
C(12) C(14) 1.44(1) 1_555 1_555 yes
C(12) C(15) 2.44(2) 1_555 1_555 yes
C(12) C(16) 3.71(2) 1_555 1_555 yes
C(12) C(16) 3.97(2) 1_555 2_656 yes
C(12) C(18) 3.76(2) 1_555 1_555 yes
C(13) C(14) 1.40(1) 1_555 1_555 yes
C(13) C(15) 2.41(2) 1_555 1_555 yes
C(13) C(16) 2.81(2) 1_555 1_555 yes
C(13) C(17) 2.44(2) 1_555 1_555 yes
C(13) C(18) 1.42(1) 1_555 1_555 yes
C(13) C(19) 2.54(1) 1_555 1_555 yes
C(13) C(21) 3.34(1) 1_555 1_555 yes
C(14) C(15) 1.39(1) 1_555 1_555 yes
C(14) C(16) 2.41(2) 1_555 1_555 yes
C(14) C(17) 2.78(2) 1_555 1_555 yes
C(14) C(18) 2.41(1) 1_555 1_555 yes
C(14) C(19) 3.80(1) 1_555 1_555 yes
C(15) C(15) 3.68(2) 1_555 2_656 yes
C(15) C(16) 1.37(2) 1_555 1_555 yes
C(15) C(17) 2.36(2) 1_555 1_555 yes
C(15) C(18) 2.75(2) 1_555 1_555 yes
C(16) C(17) 1.36(1) 1_555 1_555 yes
C(16) C(18) 2.40(2) 1_555 1_555 yes
C(16) C(19) 3.77(2) 1_555 1_555 yes
C(17) C(18) 1.40(1) 1_555 1_555 yes
C(17) C(19) 2.51(2) 1_555 1_555 yes
C(17) C(19) 3.77(1) 1_555 2_556 yes
C(17) C(21) 3.66(2) 1_555 1_555 yes
C(18) C(19) 1.51(1) 1_555 1_555 yes
C(18) C(20) 3.78(1) 1_555 1_555 yes
C(18) C(21) 2.87(1) 1_555 1_555 yes
C(19) C(20) 2.41(1) 1_555 1_555 yes
C(19) C(21) 2.45(2) 1_555 1_555 yes
C(19) C(22) 3.79(1) 1_555 1_555 yes
C(20) C(21) 2.43(2) 1_555 1_555 yes
C(20) C(22) 3.19(2) 1_555 1_555 yes
C(21) C(22) 1.54(1) 1_555 1_555 yes

loop_
_geom_contact_atom_site_label_1
_geom_contact_atom_site_label_2
_geom_contact_distance
_geom_contact_site_symmetry_1
_geom_contact_site_symmetry_2
Br(1) O(1) 3.570(7) 1_555 2_566
Br(1) O(2) 3.490(7) 1_555 2_566
Br(1) C(3) 3.40(1) 1_555 2_566
Br(1) C(5) 2.84(1) 1_555 1_555
Br(1) C(7) 2.82(1) 1_555 1_555
Br(1) C(13) 3.215(9) 1_555 2_566
Br(1) C(14) 3.57(1) 1_555 2_566
Br(1) C(18) 3.48(1) 1_555 2_566
Br(2) C(12) 3.59(1) 1_555 2_656
Br(2) C(15) 2.85(1) 1_555 1_555
Br(2) C(17) 2.83(1) 1_555 1_555
Cu Ni 3.376(2) 1_555 1_555
Cu Ni 3.365(2) 1_555 2_555
Cu Cl(1) 2.563(3) 1_555 1_555
Cu C(3) 2.89(1) 1_555 1_555
Cu C(8) 3.20(1) 1_555 1_555
Cu C(9) 2.83(1) 1_555 1_555
Cu C(10) 2.86(1) 1_555 1_555
Cu C(11) 2.88(1) 1_555 1_555
Cu C(12) 2.83(1) 1_555 1_555
Cu C(13) 2.88(1) 1_555 1_555
Cu C(14) 3.20(1) 1_555 1_555
Ni Ni 3.540(3) 1_555 2_555
Ni C(1) 2.98(1) 1_555 2_555
Ni C(2) 2.980(10) 1_555 2_555
Ni C(3) 3.056(10) 1_555 2_555
Ni C(4) 3.439(10) 1_555 2_555
Ni C(13) 3.08(1) 1_555 1_555
Ni C(18) 3.45(1) 1_555 1_555
Ni C(19) 2.97(1) 1_555 1_555
Ni C(20) 3.00(1) 1_555 1_555
Ni C(21) 2.90(1) 1_555 1_555
Ni C(22) 2.93(1) 1_555 1_555
Cl(1) Cl(1) 3.424(5) 1_555 2_555
Cl(1) O(1) 2.986(7) 1_555 1_555
Cl(1) O(1) 3.185(7) 1_555 2_555
Cl(1) O(2) 2.974(8) 1_555 1_555
Cl(1) O(2) 3.193(7) 1_555 2_555
Cl(1) N(1) 3.352(10) 1_555 2_555
Cl(1) N(4) 3.341(9) 1_555 2_555
Cl(1) C(1) 3.58(1) 1_555 2_555
Cl(1) C(2) 3.46(1) 1_555 2_555
Cl(1) C(19) 3.45(1) 1_555 2_555
Cl(1) C(20) 3.59(1) 1_555 2_555
Cl(2) Cl(3) 3.48(2) 1_555 1_555
Cl(2) Cl(3) 3.00(2) 1_555 2_666
Cl(2) O(3) 3.41(3) 1_555 1_555
Cl(2) C(9) 3.53(1) 1_555 2_666
Cl(2) C(12) 3.46(1) 1_555 1_555
Cl(2) C(21) 3.58(1) 1_555 2_656
Cl(3) Cl(3) 3.35(3) 1_555 2_666
Cl(3) C(5) 3.40(2) 1_555 1_655
Cl(3) C(9) 3.42(2) 1_555 2_666
O(1) O(2) 3.065(9) 1_555 1_555
O(1) N(1) 2.92(1) 1_555 1_555
O(1) N(2) 2.71(1) 1_555 1_555
O(1) N(4) 3.20(1) 1_555 2_555
O(1) C(2) 2.85(1) 1_555 1_555
O(1) C(9) 2.90(1) 1_555 1_555
O(1) C(20) 3.15(1) 1_555 2_555
O(1) C(22) 3.54(1) 1_555 2_555
O(2) N(1) 3.22(1) 1_555 2_555
O(2) N(3) 2.72(1) 1_555 1_555
O(2) N(4) 2.93(1) 1_555 1_555
O(2) C(1) 3.16(1) 1_555 2_555
O(2) C(12) 2.90(1) 1_555 1_555
O(2) C(19) 2.84(1) 1_555 1_555
O(2) C(21) 3.50(1) 1_555 1_555
O(3) O(3) 3.09(7) 1_555 2_667
N(1) N(4) 2.85(1) 1_555 2_555
N(1) C(3) 3.03(1) 1_555 1_555
N(1) C(5) 3.58(1) 1_555 1_555
N(2) C(3) 2.92(1) 1_555 1_555
N(2) C(12) 3.52(2) 1_555 1_555
N(2) C(20) 3.47(1) 1_555 2_555
N(3) C(1) 3.56(1) 1_555 2_555
N(3) C(9) 3.52(1) 1_555 1_555
N(3) C(13) 2.92(1) 1_555 1_555
N(4) C(13) 3.07(1) 1_555 1_555
N(4) C(18) 2.53(1) 1_555 1_555
N(4) C(22) 2.51(1) 1_555 1_555
C(1) C(13) 3.53(1) 1_555 2_555
C(1) C(21) 3.16(2) 1_555 2_555
C(2) C(3) 2.53(1) 1_555 1_555
C(3) C(6) 2.79(1) 1_555 1_555
C(3) C(20) 3.48(1) 1_555 2_555
C(3) C(22) 3.35(2) 1_555 2_555
C(4) C(7) 2.79(2) 1_555 1_555
C(4) C(22) 2.88(2) 1_555 2_555
C(5) C(7) 3.54(2) 1_555 2_566
C(5) C(8) 2.78(2) 1_555 1_555
C(6) C(6) 3.56(2) 1_555 2_566
C(9) C(11) 3.49(2) 1_555 1_555
C(10) C(12) 3.48(2) 1_555 1_555
C(13) C(16) 2.81(2) 1_555 1_555
C(13) C(19) 2.54(1) 1_555 1_555
C(13) C(21) 3.34(1) 1_555 1_555
C(14) C(17) 2.78(2) 1_555 1_555
C(15) C(18) 2.75(2) 1_555 1_555
C(17) C(19) 2.51(2) 1_555 1_555
C(18) C(21) 2.87(1) 1_555 1_555
C(20) C(22) 3.19(2) 1_555 1_555
